data_1514831
loop_
_publ_author_name
'Williams, David R.'
'Shah, Akshay A.'
'Mazumder, Shivnath'
'Baik, Mu-Hyun'

_publ_section_title
;
 Studies of iron-mediated Pauson--Khand reactions of
 1,1-disubstituted-allenylsilanes: mechanistic implications for a reactive
 three-membered iron metallacycle
;
_journal_issue 1
_journal_name_full 'Chemical Science'
_journal_page_first 238
_journal_paper_doi 10.1039/c2sc21404k
_journal_volume 4
_journal_year 2013
_chemical_formula_moiety 'C25 H38 O2 Si2'
_chemical_formula_sum 'C25 H38 O2 Si2'
_chemical_formula_weight 426.75
_space_group_IT_number 14
_symmetry_cell_setting monoclinic
_symmetry_space_group_name_Hall '-P 2yn'
_symmetry_space_group_name_H-M 'P 1 21/n 1'
_atom_sites_solution_hydrogens geom
_atom_sites_solution_primary direct
_audit_creation_date 10-10-13
_audit_creation_method CRYSTALS_ver_14.06
_cell_angle_alpha 90
_cell_angle_beta 102.587(5)
_cell_angle_gamma 90
_cell_formula_units_Z 4
_cell_length_a 12.129(3)
_cell_length_b 8.192(2)
_cell_length_c 26.318(6)
_cell_measurement_reflns_used 1810
_cell_measurement_temperature 150
_cell_measurement_theta_max 22
_cell_measurement_theta_min 3
_cell_volume 2552.1(11)
_computing_cell_refinement 'Apex2 (Bruker AXS, 2006)'
_computing_data_collection 'Apex2 (Bruker AXS, 2006)'
_computing_data_reduction 'Apex2 (Bruker AXS, 2006)'
_computing_molecular_graphics 'CAMERON (Watkin et al., 1996)'
_computing_publication_material 'CRYSTALS (Betteridge et al., 2003)'
_computing_structure_refinement 'CRYSTALS (Betteridge et al., 2003)'
_computing_structure_solution 'SIR92 (Altomare et al., 1994)'
_diffrn_ambient_temperature 150
_diffrn_measured_fraction_theta_full 0.991
_diffrn_measured_fraction_theta_max 0.991
_diffrn_measurement_device Area
_diffrn_measurement_device_type 'Bruker Kappa Apex2'
_diffrn_measurement_method '\f & \w scans'
_diffrn_radiation_monochromator graphite
_diffrn_radiation_type 'Mo K\a'
_diffrn_radiation_wavelength 0.71073
_diffrn_reflns_av_R_equivalents 0.075
_diffrn_reflns_limit_h_max 14
_diffrn_reflns_limit_h_min -14
_diffrn_reflns_limit_k_max 5
_diffrn_reflns_limit_k_min -9
_diffrn_reflns_limit_l_max 31
_diffrn_reflns_limit_l_min -31
_diffrn_reflns_number 17208
_diffrn_reflns_theta_full 25.036
_diffrn_reflns_theta_max 25.036
_diffrn_reflns_theta_min 1.730
_diffrn_standards_number 0
_exptl_absorpt_coefficient_mu 0.156
_exptl_absorpt_correction_T_max 0.99
_exptl_absorpt_correction_T_min 0.97
_exptl_absorpt_correction_type numerical
_exptl_absorpt_process_details
;
Analytical Absorption (De Meulenaer & Tompa, 1965)
;
_exptl_crystal_colour yellow
_exptl_crystal_density_diffrn 1.111
_exptl_crystal_density_method 'not measured'
_exptl_crystal_description 'plate fragment'
_exptl_crystal_F_000 928
_exptl_crystal_size_max 0.259
_exptl_crystal_size_mid 0.193
_exptl_crystal_size_min 0.076
_refine_diff_density_max 0.62
_refine_diff_density_min -0.60
_refine_ls_extinction_method None
_refine_ls_goodness_of_fit_ref 0.9997
_refine_ls_hydrogen_treatment none
_refine_ls_matrix_type full
_refine_ls_number_parameters 376
_refine_ls_number_reflns 4475
_refine_ls_number_restraints 0
_refine_ls_R_factor_all 0.0934
_refine_ls_R_factor_gt 0.0491
_refine_ls_shift/su_max 0.0004307
_refine_ls_shift/su_mean 0.0000241
_refine_ls_structure_factor_coef Fsqd
_refine_ls_weighting_details
;
Method= Modified Sheldrick
w=1/[\s^2^(F^2^) + ( 0.06P)^2^ + 5.75P]
,where P=(max(Fo^2^,0) + 2Fc^2^)/3
;
_refine_ls_weighting_scheme calc
_refine_ls_wR_factor_all 0.1221
_refine_ls_wR_factor_gt 0.1064
_refine_ls_wR_factor_ref 0.1221
_reflns_limit_h_max 14
_reflns_limit_h_min -14
_reflns_limit_k_max 9
_reflns_limit_k_min 0
_reflns_limit_l_max 31
_reflns_limit_l_min 0
_reflns_number_gt 2830
_reflns_number_total 4475
_reflns_threshold_expression I>2.0\s(I)
_oxford_diffrn_Wilson_B_factor 2.00
_oxford_diffrn_Wilson_scale 51.21
_oxford_refine_ls_r_factor_ref 0.0934
_oxford_refine_ls_scale 0.14896(8)
_oxford_reflns_number_all 4475
_oxford_reflns_threshold_expression_ref I>-10.0\s(I)
_oxford_structure_analysis_title 'mo_10101_0m in P2(1)/n'
_cod_data_source_file c2sc21404k.txt
_cod_data_source_block 10101
_cod_depositor_comments
;
The following automatic conversions were performed:

'_symmetry_cell_setting' value 'Monoclinic' changed to 'monoclinic'
according to
/usr/data/users/saulius/automatic-downloads/retrospective/RSC/lib/dictionaries/cif_core.dic
dictionary named 'cif_core.dic' version 2.4.2 from 2011-04-26.

Automatic conversion script
Id: cif_fix_values 2281 2013-09-26 08:29:07Z andrius 
;
_cod_original_cell_volume 2552.2(11)
_cod_original_sg_symbol_H-M 'P 1 21/n 1 '
_cod_database_code 1514831

loop_
_symmetry_equiv_pos_as_xyz
x,y,z
-x,-y,-z
-x+1/2,y+1/2,-z+1/2
x+1/2,-y+1/2,z+1/2

loop_
_atom_site_label
_atom_site_type_symbol
_atom_site_fract_x
_atom_site_fract_y
_atom_site_fract_z
_atom_site_U_iso_or_equiv
_atom_site_occupancy
_atom_site_adp_type
C1 C 0.8564(2) 0.1418(4) 0.51241(11) 0.0301 1.0000 Uani
C2 C 0.7729(2) 0.2746(4) 0.50882(11) 0.0254 1.0000 Uani
C3 C 0.7154(2) 0.2798(4) 0.45854(11) 0.0251 1.0000 Uani
C4 C 0.7533(2) 0.1620(4) 0.42430(10) 0.0239 1.0000 Uani
C5 C 0.8476(3) 0.0677(4) 0.45877(12) 0.0296 1.0000 Uani
C6 C 0.7132(2) 0.1398(4) 0.37282(10) 0.0231 1.0000 Uani
C7 C 0.6199(2) 0.2467(4) 0.34447(10) 0.0238 1.0000 Uani
C8 C 0.6360(3) 0.4149(4) 0.34145(11) 0.0286 1.0000 Uani
C9 C 0.5514(3) 0.5155(5) 0.31491(12) 0.0341 1.0000 Uani
C10 C 0.4477(2) 0.4498(4) 0.29107(11) 0.0341 1.0000 Uani
C11 C 0.4302(3) 0.2834(5) 0.29329(12) 0.0371 1.0000 Uani
C12 C 0.5152(3) 0.1825(4) 0.31942(12) 0.0332 1.0000 Uani
C13 C 0.3550(3) 0.5569(6) 0.26338(13) 0.0474 1.0000 Uani
C14 C 0.8978(3) 0.4506(4) 0.60755(12) 0.0343 1.0000 Uani
C15 C 0.9797(3) 0.5308(5) 0.57828(16) 0.0450 1.0000 Uani
C16 C 0.8900(4) 0.5474(6) 0.65612(16) 0.0582 1.0000 Uani
C17 C 0.6655(3) 0.5840(4) 0.53778(11) 0.0290 1.0000 Uani
C18 C 0.7274(3) 0.7038(5) 0.50945(14) 0.0385 1.0000 Uani
C19 C 0.6107(3) 0.6736(5) 0.57699(14) 0.0393 1.0000 Uani
C20 C 0.6727(3) 0.2733(4) 0.60545(12) 0.0321 1.0000 Uani
C21 C 0.5583(3) 0.2192(6) 0.57381(16) 0.0540 1.0000 Uani
C22 C 0.7386(3) 0.1281(5) 0.63274(16) 0.0489 1.0000 Uani
C23 C 0.6890(3) -0.0310(5) 0.26687(13) 0.0398 1.0000 Uani
C24 C 0.8001(3) -0.2138(4) 0.36512(14) 0.0385 1.0000 Uani
C25 C 0.9202(3) 0.0709(5) 0.32769(15) 0.0405 1.0000 Uani
Si1 Si 0.75360(7) 0.40095(11) 0.56593(3) 0.0252 1.0000 Uani
O1 O 0.91947(19) 0.0926(3) 0.55214(8) 0.0468 1.0000 Uani
Si2 Si 0.78030(7) -0.00928(11) 0.33343(3) 0.0263 1.0000 Uani
O2 O 0.3609(2) 0.7030(4) 0.25979(10) 0.0620 1.0000 Uani
H31 H 0.656(2) 0.354(4) 0.4458(11) 0.0302 1.0000 Uiso
H51 H 0.914(3) 0.078(4) 0.4504(12) 0.0371 1.0000 Uiso
H52 H 0.831(2) -0.053(4) 0.4587(12) 0.0371 1.0000 Uiso
H81 H 0.706(3) 0.463(4) 0.3588(11) 0.0353 1.0000 Uiso
H91 H 0.560(3) 0.628(4) 0.3139(13) 0.0419 1.0000 Uiso
H111 H 0.357(3) 0.238(4) 0.2776(12) 0.0459 1.0000 Uiso
H121 H 0.498(3) 0.070(4) 0.3209(12) 0.0419 1.0000 Uiso
H131 H 0.284(3) 0.495(5) 0.2470(14) 0.0595 1.0000 Uiso
H141 H 0.924(3) 0.337(4) 0.6168(12) 0.0428 1.0000 Uiso
H151 H 0.989(3) 0.464(5) 0.5472(14) 0.0560 1.0000 Uiso
H152 H 1.052(3) 0.541(4) 0.6012(14) 0.0560 1.0000 Uiso
H153 H 0.956(3) 0.647(5) 0.5689(13) 0.0560 1.0000 Uiso
H161 H 0.834(3) 0.496(5) 0.6760(15) 0.0727 1.0000 Uiso
H162 H 0.967(3) 0.558(5) 0.6786(15) 0.0727 1.0000 Uiso
H163 H 0.859(3) 0.665(5) 0.6484(15) 0.0727 1.0000 Uiso
H171 H 0.606(3) 0.538(4) 0.5126(12) 0.0352 1.0000 Uiso
H181 H 0.765(3) 0.639(4) 0.4860(13) 0.0492 1.0000 Uiso
H182 H 0.789(3) 0.764(4) 0.5334(13) 0.0492 1.0000 Uiso
H183 H 0.674(3) 0.783(4) 0.4899(13) 0.0492 1.0000 Uiso
H191 H 0.564(3) 0.596(4) 0.5945(13) 0.0501 1.0000 Uiso
H192 H 0.669(3) 0.725(4) 0.6046(13) 0.0501 1.0000 Uiso
H193 H 0.563(3) 0.767(4) 0.5605(13) 0.0501 1.0000 Uiso
H201 H 0.664(3) 0.347(4) 0.6314(12) 0.0394 1.0000 Uiso
H211 H 0.514(3) 0.305(5) 0.5599(15) 0.0688 1.0000 Uiso
H212 H 0.515(3) 0.151(5) 0.5968(15) 0.0688 1.0000 Uiso
H213 H 0.565(3) 0.156(5) 0.5466(16) 0.0688 1.0000 Uiso
H221 H 0.815(3) 0.169(5) 0.6570(14) 0.0608 1.0000 Uiso
H222 H 0.694(3) 0.058(5) 0.6513(14) 0.0608 1.0000 Uiso
H223 H 0.755(3) 0.050(5) 0.6079(14) 0.0608 1.0000 Uiso
H231 H 0.728(3) -0.093(4) 0.2451(14) 0.0501 1.0000 Uiso
H232 H 0.669(3) 0.076(5) 0.2505(13) 0.0501 1.0000 Uiso
H233 H 0.618(3) -0.090(4) 0.2672(13) 0.0501 1.0000 Uiso
H241 H 0.816(3) -0.287(4) 0.3397(13) 0.0487 1.0000 Uiso
H242 H 0.870(3) -0.221(4) 0.3915(13) 0.0487 1.0000 Uiso
H243 H 0.733(3) -0.242(4) 0.3787(13) 0.0487 1.0000 Uiso
H251 H 0.953(3) -0.003(4) 0.3052(13) 0.0492 1.0000 Uiso
H252 H 0.968(3) 0.073(4) 0.3609(14) 0.0492 1.0000 Uiso
H253 H 0.916(3) 0.169(5) 0.3145(14) 0.0492 1.0000 Uiso

loop_
_atom_site_aniso_label
_atom_site_aniso_U_11
_atom_site_aniso_U_22
_atom_site_aniso_U_33
_atom_site_aniso_U_23
_atom_site_aniso_U_13
_atom_site_aniso_U_12
C1 0.0306(16) 0.036(2) 0.0216(16) 0.0007(15) 0.0005(13) 0.0045(15)
C2 0.0249(15) 0.0292(17) 0.0206(15) -0.0009(13) 0.0017(12) 0.0010(14)
C3 0.0234(15) 0.0270(17) 0.0249(16) 0.0005(14) 0.0050(12) 0.0038(14)
C4 0.0225(14) 0.0262(16) 0.0222(15) -0.0025(13) 0.0030(12) -0.0017(13)
C5 0.0320(17) 0.033(2) 0.0231(16) 0.0002(15) 0.0043(13) 0.0071(16)
C6 0.0252(15) 0.0235(17) 0.0199(15) 0.0009(13) 0.0034(12) -0.0020(13)
C7 0.0270(15) 0.0307(19) 0.0142(14) -0.0025(13) 0.0056(11) 0.0010(14)
C8 0.0298(16) 0.0303(19) 0.0233(16) 0.0005(14) 0.0005(13) -0.0025(15)
C9 0.0394(18) 0.036(2) 0.0281(17) 0.0095(17) 0.0109(14) 0.0073(17)
C10 0.0286(16) 0.056(2) 0.0178(16) 0.0008(15) 0.0044(13) 0.0095(17)
C11 0.0245(16) 0.059(3) 0.0258(17) -0.0063(17) 0.0008(13) 0.0003(17)
C12 0.0304(17) 0.036(2) 0.0318(17) -0.0063(16) 0.0036(14) -0.0084(16)
C13 0.041(2) 0.080(3) 0.0217(18) 0.005(2) 0.0059(15) 0.021(2)
C14 0.0309(17) 0.042(2) 0.0284(17) -0.0045(16) 0.0029(14) -0.0036(16)
C15 0.0317(19) 0.050(3) 0.050(2) 0.003(2) 0.0028(17) -0.0084(19)
C16 0.047(2) 0.083(3) 0.040(2) -0.031(2) 0.0004(18) -0.012(2)
C17 0.0299(16) 0.0314(19) 0.0240(16) -0.0018(15) 0.0023(13) 0.0009(15)
C18 0.0357(19) 0.039(2) 0.040(2) 0.0071(18) 0.0067(16) 0.0026(17)
C19 0.043(2) 0.037(2) 0.039(2) -0.0021(18) 0.0126(16) 0.0076(18)
C20 0.0354(17) 0.038(2) 0.0225(16) 0.0000(15) 0.0051(13) -0.0014(16)
C21 0.043(2) 0.069(3) 0.047(2) 0.020(2) 0.0037(18) -0.012(2)
C22 0.053(2) 0.046(3) 0.049(2) 0.018(2) 0.0137(19) 0.002(2)
C23 0.047(2) 0.045(2) 0.0243(18) -0.0082(17) 0.0026(15) 0.0024(19)
C24 0.054(2) 0.029(2) 0.0324(19) -0.0020(16) 0.0071(17) 0.0039(18)
C25 0.042(2) 0.050(2) 0.031(2) -0.0014(19) 0.0112(16) 0.0012(19)
Si1 0.0260(4) 0.0314(5) 0.0173(4) -0.0020(4) 0.0028(3) 0.0007(4)
O1 0.0477(14) 0.0639(18) 0.0246(12) -0.0018(12) -0.0017(10) 0.0263(13)
Si2 0.0340(5) 0.0249(5) 0.0195(4) -0.0023(4) 0.0048(3) -0.0002(4)
O2 0.0649(18) 0.077(2) 0.0450(16) 0.0222(16) 0.0131(13) 0.0356(17)

loop_
_atom_type_symbol
_atom_type_scat_dispersion_real
_atom_type_scat_dispersion_imag
_atom_type_scat_Cromer_Mann_a1
_atom_type_scat_Cromer_Mann_b1
_atom_type_scat_Cromer_Mann_a2
_atom_type_scat_Cromer_Mann_b2
_atom_type_scat_Cromer_Mann_a3
_atom_type_scat_Cromer_Mann_b3
_atom_type_scat_Cromer_Mann_a4
_atom_type_scat_Cromer_Mann_b4
_atom_type_scat_Cromer_Mann_c
_atom_type_scat_source
C 0.0033 0.0016 2.3100 20.8439 1.0200 10.2075 1.5886 0.5687 0.8650 51.6512 0.2156 'International Tables Vol C 4.2.6.8 and 6.1.1.4'
H 0.0000 0.0000 0.4930 10.5109 0.3229 26.1257 0.1402 3.1424 0.0408 57.7998 0.0030 'International Tables Vol C 4.2.6.8 and 6.1.1.4'
O 0.0106 0.0060 3.0485 13.2771 2.2868 5.7011 1.5463 0.3239 0.8670 32.9089 0.2508 'International Tables Vol C 4.2.6.8 and 6.1.1.4'
Si 0.0817 0.0704 6.2915 2.4386 3.0353 32.3337 1.9891 0.6785 1.5410 81.6937 1.1407 'International Tables Vol C 4.2.6.8 and 6.1.1.4'

loop_
_geom_angle_atom_site_label_1
_geom_angle_atom_site_label_2
_geom_angle_atom_site_label_3
_geom_angle
_geom_angle_publ_flag
C2 C1 C5 109.1(2) yes
C2 C1 O1 126.2(3) yes
C5 C1 O1 124.6(3) yes
C1 C2 C3 106.6(3) yes
C1 C2 Si1 123.9(2) yes
C3 C2 Si1 129.5(2) yes
C2 C3 C4 114.6(3) yes
C2 C3 H31 123.9(18) no
C4 C3 H31 121.5(17) no
C3 C4 C5 105.5(2) yes
C3 C4 C6 128.0(3) yes
C5 C4 C6 126.5(3) yes
C1 C5 C4 104.2(2) yes
C1 C5 H51 108(2) no
C4 C5 H51 114(2) no
C1 C5 H52 111.5(17) no
C4 C5 H52 111.9(18) no
H51 C5 H52 107(3) no
C4 C6 C7 119.4(3) yes
C4 C6 Si2 122.2(2) yes
C7 C6 Si2 118.21(19) yes
C6 C7 C8 120.4(3) yes
C6 C7 C12 121.7(3) yes
C8 C7 C12 117.9(3) yes
C7 C8 C9 121.3(3) yes
C7 C8 H81 120.0(19) no
C9 C8 H81 118.7(19) no
C8 C9 C10 119.9(3) yes
C8 C9 H91 122(2) no
C10 C9 H91 118(2) no
C9 C10 C11 119.8(3) yes
C9 C10 C13 120.5(4) yes
C11 C10 C13 119.7(3) yes
C10 C11 C12 120.3(3) yes
C10 C11 H111 120(2) no
C12 C11 H111 120(2) no
C7 C12 C11 120.8(3) yes
C7 C12 H121 121.9(20) no
C11 C12 H121 117.3(20) no
C10 C13 O2 125.0(4) yes
C10 C13 H131 114(2) no
O2 C13 H131 121(2) no
C15 C14 C16 111.4(3) yes
C15 C14 Si1 114.8(2) yes
C16 C14 Si1 112.2(2) yes
C15 C14 H141 108.4(18) no
C16 C14 H141 110.9(19) no
Si1 C14 H141 98.4(19) no
C14 C15 H151 112(2) no
C14 C15 H152 109(2) no
H151 C15 H152 108(3) no
C14 C15 H153 110(2) no
H151 C15 H153 113(3) no
H152 C15 H153 105(3) no
C14 C16 H161 112(2) no
C14 C16 H162 109(2) no
H161 C16 H162 112(3) no
C14 C16 H163 114(2) no
H161 C16 H163 103(3) no
H162 C16 H163 107(3) no
C18 C17 C19 110.7(3) yes
C18 C17 Si1 113.9(2) yes
C19 C17 Si1 114.0(2) yes
C18 C17 H171 107.2(18) no
C19 C17 H171 106.6(18) no
Si1 C17 H171 103.8(19) no
C17 C18 H181 107.4(20) no
C17 C18 H182 112.9(19) no
H181 C18 H182 106(3) no
C17 C18 H183 110.2(19) no
H181 C18 H183 111(3) no
H182 C18 H183 109(3) no
C17 C19 H191 111.5(19) no
C17 C19 H192 110.5(19) no
H191 C19 H192 108(3) no
C17 C19 H193 111.8(19) no
H191 C19 H193 110(3) no
H192 C19 H193 104(3) no
C21 C20 C22 110.7(3) yes
C21 C20 Si1 112.4(2) yes
C22 C20 Si1 114.1(2) yes
C21 C20 H201 110.5(19) no
C22 C20 H201 106.9(19) no
Si1 C20 H201 101.8(19) no
C20 C21 H211 113(3) no
C20 C21 H212 111(2) no
H211 C21 H212 108(3) no
C20 C21 H213 112(3) no
H211 C21 H213 106(4) no
H212 C21 H213 107(3) no
C20 C22 H221 110(2) no
C20 C22 H222 114(2) no
H221 C22 H222 113(3) no
C20 C22 H223 111(2) no
H221 C22 H223 109(3) no
H222 C22 H223 100(3) no
Si2 C23 H231 109.8(20) no
Si2 C23 H232 111(2) no
H231 C23 H232 108(3) no
Si2 C23 H233 112.2(19) no
H231 C23 H233 107(3) no
H232 C23 H233 108(3) no
Si2 C24 H241 106(2) no
Si2 C24 H242 112(2) no
H241 C24 H242 101(3) no
Si2 C24 H243 110(2) no
H241 C24 H243 115(3) no
H242 C24 H243 113(3) no
Si2 C25 H251 109.0(19) no
Si2 C25 H252 109(2) no
H251 C25 H252 109(3) no
Si2 C25 H253 112(2) no
H251 C25 H253 109(3) no
H252 C25 H253 109(3) no
C17 Si1 C14 115.25(16) yes
C17 Si1 C20 109.65(14) yes
C14 Si1 C20 108.95(14) yes
C17 Si1 C2 106.29(13) yes
C14 Si1 C2 108.69(13) yes
C20 Si1 C2 107.74(15) yes
C6 Si2 C23 109.71(15) yes
C6 Si2 C24 111.29(15) yes
C23 Si2 C24 109.06(18) yes
C6 Si2 C25 109.01(16) yes
C23 Si2 C25 108.86(18) yes
C24 Si2 C25 108.87(18) yes

loop_
_geom_bond_atom_site_label_1
_geom_bond_atom_site_label_2
_geom_bond_distance
_geom_bond_publ_flag
C1 C2 1.476(4) yes
C1 C5 1.519(4) yes
C1 O1 1.222(3) yes
C2 C3 1.355(4) yes
C2 Si1 1.881(3) yes
C3 C4 1.462(4) yes
C3 H31 0.94(3) no
C4 C5 1.509(4) yes
C4 C6 1.348(4) yes
C5 H51 0.88(3) no
C5 H52 1.01(3) no
C6 C7 1.495(4) yes
C6 Si2 1.896(3) yes
C7 C8 1.396(4) yes
C7 C12 1.399(4) yes
C8 C9 1.381(4) yes
C8 H81 0.95(3) no
C9 C10 1.386(5) yes
C9 H91 0.93(3) no
C10 C11 1.383(5) yes
C10 C13 1.486(5) yes
C11 C12 1.383(5) yes
C11 H111 0.97(3) no
C12 H121 0.95(3) no
C13 O2 1.204(5) yes
C13 H131 1.01(4) no
C14 C15 1.532(5) yes
C14 C16 1.524(5) yes
C14 Si1 1.895(3) yes
C14 H141 1.00(3) no
C15 H151 1.01(4) no
C15 H152 0.95(4) no
C15 H153 1.01(4) no
C16 H161 1.03(4) no
C16 H162 1.00(4) no
C16 H163 1.04(4) no
C17 C18 1.525(5) yes
C17 C19 1.531(4) yes
C17 Si1 1.896(3) yes
C17 H171 0.95(3) no
C18 H181 0.99(3) no
C18 H182 1.00(3) no
C18 H183 0.98(3) no
C19 H191 1.02(4) no
C19 H192 0.99(3) no
C19 H193 1.00(4) no
C20 C21 1.520(5) yes
C20 C22 1.523(5) yes
C20 Si1 1.893(3) yes
C20 H201 0.93(3) no
C21 H211 0.91(4) no
C21 H212 1.05(4) no
C21 H213 0.90(4) no
C22 H221 1.06(4) no
C22 H222 0.99(4) no
C22 H223 0.97(4) no
C23 Si2 1.866(3) yes
C23 H231 0.97(4) no
C23 H232 0.98(4) no
C23 H233 0.99(4) no
C24 Si2 1.864(4) yes
C24 H241 0.95(4) no
C24 H242 0.98(3) no
C24 H243 0.99(3) no
C25 Si2 1.856(4) yes
C25 H251 0.99(4) no
C25 H252 0.94(3) no
C25 H253 0.87(4) no

loop_
_geom_torsion_atom_site_label_1
_geom_torsion_atom_site_label_2
_geom_torsion_atom_site_label_3
_geom_torsion_atom_site_label_4
_geom_torsion
_geom_torsion_publ_flag
C20 Si1 C14 C15 171.0(2) no
C2 Si1 C14 C16 -177.7(3) no
C17 Si1 C14 C16 63.2(3) no
C20 Si1 C14 C16 -60.6(3) no
C2 Si1 C17 C18 -69.3(3) no
C14 Si1 C17 C18 51.2(3) no
C14 Si1 C2 C1 41.2(3) no
C17 Si1 C2 C1 165.8(2) no
C20 Si1 C2 C1 -76.7(3) no
C14 Si1 C2 C3 -141.0(3) no
C17 Si1 C2 C3 -16.3(3) no
C20 Si1 C2 C3 101.1(3) no
C17 Si1 C20 C21 56.5(3) no
C2 Si1 C14 C15 53.8(3) no
C17 Si1 C14 C15 -65.3(3) no
C17 Si1 C20 C22 -176.4(2) no
C14 Si1 C17 C19 -77.1(3) no
C20 Si1 C17 C19 46.2(3) no
C2 Si1 C20 C21 -58.8(3) no
C14 Si1 C20 C21 -176.5(3) no
C14 Si1 C20 C22 -49.4(3) no
C20 Si1 C17 C18 174.5(2) no
C2 Si1 C17 C19 162.4(2) no
C2 Si1 C20 C22 68.3(3) no
C24 Si2 C6 C7 -135.7(2) no
C23 Si2 C6 C4 171.0(3) no
C25 Si2 C6 C4 -69.9(3) no
C23 Si2 C6 C7 -14.9(3) no
C24 Si2 C6 C4 50.2(3) no
C25 Si2 C6 C7 104.2(2) no
O1 C1 C2 C3 -175.2(3) no
C5 C1 C2 Si1 180.0(2) no
C5 C1 C2 C3 1.7(3) no
O1 C1 C2 Si1 3.1(4) no
C2 C1 C5 C4 -1.1(3) no
O1 C1 C5 C4 175.8(3) no
Si1 C2 C3 C4 -179.8(2) no
C1 C2 C3 C4 -1.7(3) no
C2 C3 C4 C6 -179.4(3) no
C2 C3 C4 C5 0.9(4) no
C6 C4 C5 C1 -179.5(3) no
C3 C4 C6 Si2 175.3(2) no
C3 C4 C5 C1 0.2(3) no
C5 C4 C6 Si2 -5.1(4) no
C5 C4 C6 C7 -179.1(3) no
C3 C4 C6 C7 1.3(5) no
C4 C6 C7 C12 -118.9(3) no
C4 C6 C7 C8 62.4(4) no
Si2 C6 C7 C8 -111.9(3) no
Si2 C6 C7 C12 66.9(3) no
C12 C7 C8 C9 0.4(4) no
C6 C7 C8 C9 179.2(3) no
C6 C7 C12 C11 -179.8(3) no
C8 C7 C12 C11 -1.0(4) no
C7 C8 C9 C10 0.6(5) no
C8 C9 C10 C11 -1.1(5) no
C8 C9 C10 C13 178.6(3) no
C13 C10 C11 C12 -179.3(3) no
C9 C10 C11 C12 0.4(5) no
C9 C10 C13 O2 -0.8(5) no
C11 C10 C13 O2 178.9(3) no
C10 C11 C12 C7 0.6(5) no
